data_6000686
loop_
_publ_author_name
'Pelloquin, D.'
'Louer, M.'
'Louer, D.'

_publ_section_title
;
 Powder diffraction studies in the YONO3-Y2O3 system
;
_journal_name_full 'Journal of Solid State Chemistry'
_journal_page_first 182
_journal_page_last 188
_journal_paper_doi 10.1006/jssc.1994.1284
_journal_volume 112
_journal_year 1994
_chemical_formula_sum 'N O4 Y'
_space_group_name_H-M_alt 'P 4/n m m'
_cell_angle_alpha 90.000
_cell_angle_beta 90.000
_cell_angle_gamma 90.000
_cell_length_a 3.8590
_cell_length_b 3.8590
_cell_length_c 9.7161
_cell_volume 144.69
_cod_database_code 6000686

loop_
_atom_site_label
_atom_site_fract_x
_atom_site_fract_y
_atom_site_fract_z
? ? ? ?
